data_4345435
loop_
_publ_author_name
'Schoop, Leslie M.'
'Eger, Roland'
'Kremer, Reinhard K.'
'Kuhn, Alexander'
'Nuss, J\"urgen'
'Lotsch, Bettina V.'

_publ_section_title
;
 Structural Stability Diagram of ALnP2S6 Compounds (A = Na, K, Rb, Cs; Ln
 = Lanthanide).
;
_journal_issue 3
_journal_name_full 'Inorganic chemistry'
_journal_page_first 1121
_journal_page_last 1131
_journal_paper_doi 10.1021/acs.inorgchem.6b02052
_journal_volume 56
_journal_year 2017
_chemical_formula_moiety 'Na Lu P2 S6'
_chemical_formula_sum 'Lu Na P2 S6'
_chemical_formula_weight 452.26
_chemical_properties_physical 'air-sensitive, moisture-sensitive'
_space_group_IT_number 2
_symmetry_cell_setting triclinic
_symmetry_Int_Tables_number 2
_symmetry_space_group_name_Hall '-P 1'
_symmetry_space_group_name_H-M 'P -1'
_atom_sites_solution_primary direct
_atom_sites_solution_secondary difmap
_audit_creation_method SHELXL-97
_cell_angle_alpha 87.2320(10)
_cell_angle_beta 87.6330(10)
_cell_angle_gamma 88.2870(10)
_cell_formula_units_Z 2
_cell_length_a 6.8185(3)
_cell_length_b 7.0241(3)
_cell_length_c 9.1370(4)
_cell_measurement_reflns_used 5954
_cell_measurement_temperature 298(2)
_cell_measurement_theta_max 35.00
_cell_measurement_theta_min 2.23
_cell_volume 436.55(3)
_computing_cell_refinement 'Bruker Suite (Bruker AXS, 2013)'
_computing_data_collection 'Bruker Suite (Bruker AXS, 2013)'
_computing_data_reduction 'Bruker Suite (Bruker AXS, 2013)'
_computing_structure_refinement 'SHELXL (Sheldrick, 2008)'
_computing_structure_solution 'SHELXS (Sheldrick, 2008)'
_diffrn_ambient_temperature 298(2)
_diffrn_measured_fraction_theta_full 0.927
_diffrn_measured_fraction_theta_max 0.927
_diffrn_measurement_device_type 'SMART APEX I, Bruker AXS'
_diffrn_measurement_method \wscan
_diffrn_radiation_monochromator graphite
_diffrn_radiation_probe x-ray
_diffrn_radiation_type MoK\a
_diffrn_radiation_wavelength 0.71073
_diffrn_reflns_av_R_equivalents 0.0184
_diffrn_reflns_av_sigmaI/netI 0.0260
_diffrn_reflns_limit_h_max 10
_diffrn_reflns_limit_h_min -10
_diffrn_reflns_limit_k_max 11
_diffrn_reflns_limit_k_min -11
_diffrn_reflns_limit_l_max 14
_diffrn_reflns_limit_l_min -14
_diffrn_reflns_number 6955
_diffrn_reflns_theta_full 35.03
_diffrn_reflns_theta_max 35.03
_diffrn_reflns_theta_min 2.23
_diffrn_source 'fine-focus sealed tube'
_exptl_absorpt_coefficient_mu 13.070
_exptl_absorpt_correction_T_max 0.497
_exptl_absorpt_correction_T_min 0.217
_exptl_absorpt_correction_type multi-scan
_exptl_absorpt_process_details
; 
Sheldrick, G. M. (2014) SADABS - Bruker AXS area detector scaling and 
absorption, version 2014/3, University of G\"ottingen. Germany. 
;
_exptl_crystal_colour colorless
_exptl_crystal_density_diffrn 3.441
_exptl_crystal_density_method 'not measured'
_exptl_crystal_description platelet
_exptl_crystal_F_000 416
_exptl_crystal_size_max 0.30
_exptl_crystal_size_mid 0.20
_exptl_crystal_size_min 0.10
_refine_diff_density_max 1.784
_refine_diff_density_min -2.765
_refine_diff_density_rms 0.210
_refine_ls_extinction_coef 0.0142(7)
_refine_ls_extinction_expression Fc^*^=kFc[1+0.001xFc^2^\l^3^/sin(2\q)]^-1/4^
_refine_ls_extinction_method SHELXL
_refine_ls_goodness_of_fit_ref 1.027
_refine_ls_matrix_type full
_refine_ls_number_parameters 92
_refine_ls_number_reflns 3567
_refine_ls_number_restraints 0
_refine_ls_restrained_S_all 1.027
_refine_ls_R_factor_all 0.0205
_refine_ls_R_factor_gt 0.0202
_refine_ls_shift/su_max 0.013
_refine_ls_shift/su_mean 0.001
_refine_ls_structure_factor_coef Fsqd
_refine_ls_weighting_details 'calc w=1/[\s^2^(Fo^2^)+(0.0302P)^2^+0.4751P] where P=(Fo^2^+2Fc^2^)/3'
_refine_ls_weighting_scheme calc
_refine_ls_wR_factor_gt 0.0517
_refine_ls_wR_factor_ref 0.0520
_reflns_number_gt 3520
_reflns_number_total 3567
_reflns_threshold_expression >2sigma(I)
_cod_data_source_file ic6b02052_si_007.cif
_cod_data_source_block lot18_0m
_cod_database_code 4345435
_shelx_estimated_absorpt_t_min 0.1111
_shelx_estimated_absorpt_t_max 0.3548

loop_
_symmetry_equiv_pos_as_xyz
'x, y, z'
'-x, -y, -z'

loop_
_atom_site_label
_atom_site_type_symbol
_atom_site_fract_x
_atom_site_fract_y
_atom_site_fract_z
_atom_site_U_iso_or_equiv
_atom_site_adp_type
_atom_site_occupancy
_atom_site_symmetry_multiplicity
_atom_site_calc_flag
Lu1 Lu 0.028910(13) 0.881994(12) 0.757151(9) 0.01507(4) Uani 1 1 d
P1 P -0.34915(8) 0.03581(8) 0.52610(6) 0.01244(9) Uani 1 1 d
S11 S -0.34523(8) 0.02530(9) 0.74750(6) 0.01687(10) Uani 1 1 d
S12 S 0.29609(9) 0.70795(8) 0.57087(6) 0.01709(10) Uani 1 1 d
S13 S 0.16716(9) 0.16698(8) 0.55970(7) 0.01775(10) Uani 1 1 d
P2 P -0.06571(8) 0.39146(8) 0.93539(6) 0.01223(9) Uani 1 1 d
S21 S 0.14613(8) 0.18015(8) 0.94080(6) 0.01531(9) Uani 1 1 d
S22 S 0.29883(8) 0.70471(8) 0.94124(6) 0.01579(10) Uani 1 1 d
S23 S -0.12316(9) 0.52029(8) 0.74049(6) 0.01759(10) Uani 1 1 d
Na Na -0.5322(2) 0.3975(2) 0.76745(19) 0.0380(3) Uani 1 1 d

loop_
_atom_site_aniso_label
_atom_site_aniso_U_11
_atom_site_aniso_U_22
_atom_site_aniso_U_33
_atom_site_aniso_U_23
_atom_site_aniso_U_13
_atom_site_aniso_U_12
Lu1 0.01567(6) 0.01313(6) 0.01579(6) 0.00183(3) 0.00257(3) 0.00127(3)
P1 0.0115(2) 0.0142(2) 0.0116(2) -0.00036(17) -0.00074(16) 0.00027(17)
S11 0.0171(2) 0.0224(2) 0.0110(2) -0.00069(18) -0.00170(17) 0.00174(19)
S12 0.0193(2) 0.0140(2) 0.0175(2) 0.00136(17) 0.00118(18) 0.00072(17)
S13 0.0166(2) 0.0142(2) 0.0218(2) 0.00013(18) 0.00447(19) 0.00192(17)
P2 0.0152(2) 0.0102(2) 0.0112(2) -0.00043(16) -0.00062(17) -0.00058(17)
S21 0.0168(2) 0.0129(2) 0.0161(2) -0.00107(17) 0.00011(17) 0.00187(17)
S22 0.0148(2) 0.0167(2) 0.0156(2) 0.00050(17) 0.00101(17) -0.00077(17)
S23 0.0243(3) 0.0155(2) 0.0132(2) 0.00199(17) -0.00418(18) -0.00392(19)
Na 0.0302(7) 0.0319(7) 0.0517(9) -0.0064(6) 0.0001(6) 0.0059(5)

loop_
_atom_type_symbol
_atom_type_description
_atom_type_scat_dispersion_real
_atom_type_scat_dispersion_imag
_atom_type_scat_source
Na Na 0.0362 0.0249 'International Tables Vol C Tables 4.2.6.8 and 6.1.1.4'
P P 0.1023 0.0942 'International Tables Vol C Tables 4.2.6.8 and 6.1.1.4'
S S 0.1246 0.1234 'International Tables Vol C Tables 4.2.6.8 and 6.1.1.4'
Lu Lu -0.4720 5.8584 'International Tables Vol C Tables 4.2.6.8 and 6.1.1.4'

loop_
_geom_angle_atom_site_label_1
_geom_angle_atom_site_label_2
_geom_angle_atom_site_label_3
_geom_angle
_geom_angle_site_symmetry_1
_geom_angle_site_symmetry_3
S11 Lu1 S12 137.380(17) 1_565 .
S11 Lu1 S22 143.347(17) 1_565 .
S12 Lu1 S22 75.703(18) . .
S11 Lu1 S23 87.828(19) 1_565 .
S12 Lu1 S23 77.492(19) . .
S22 Lu1 S23 85.415(17) . .
S11 Lu1 S13 92.002(18) 1_565 1_565
S12 Lu1 S13 73.627(17) . 1_565
S22 Lu1 S13 117.075(18) . 1_565
S23 Lu1 S13 136.606(18) . 1_565
S11 Lu1 S21 92.341(17) 1_565 1_565
S12 Lu1 S21 120.873(17) . 1_565
S22 Lu1 S21 75.405(17) . 1_565
S23 Lu1 S21 147.802(16) . 1_565
S13 Lu1 S21 75.584(18) 1_565 1_565
S11 Lu1 S21 74.167(16) 1_565 2_567
S12 Lu1 S21 138.867(16) . 2_567
S22 Lu1 S21 69.180(16) . 2_567
S23 Lu1 S21 78.993(17) . 2_567
S13 Lu1 S21 142.171(17) 1_565 2_567
S21 Lu1 S21 70.151(18) 1_565 2_567
S12 P1 S11 114.91(4) 2_566 .
S12 P1 S13 110.67(4) 2_566 2_556
S11 P1 S13 111.25(4) . 2_556
S12 P1 P1 107.02(4) 2_566 2_456
S11 P1 P1 105.57(4) . 2_456
S13 P1 P1 106.88(4) 2_556 2_456
P1 S11 Lu1 94.48(3) . 1_545
P1 S11 Na 92.90(4) . .
Lu1 S11 Na 135.73(4) 1_545 .
P1 S12 Lu1 88.58(3) 2_566 .
P1 S12 Na 143.33(5) 2_566 1_655
Lu1 S12 Na 101.97(4) . 1_655
P1 S13 Lu1 86.88(3) 2_556 1_545
P1 S13 Na 102.22(4) 2_556 1_655
Lu1 S13 Na 101.60(3) 1_545 1_655
S23 P2 S22 116.71(4) . 2_567
S23 P2 S21 117.94(4) . .
S22 P2 S21 107.11(3) 2_567 .
S23 P2 P2 106.16(4) . 2_567
S22 P2 P2 105.67(4) 2_567 2_567
S21 P2 P2 101.45(4) . 2_567
P2 S21 Lu1 108.03(3) . 1_545
P2 S21 Lu1 81.08(2) . 2_567
Lu1 S21 Lu1 109.849(18) 1_545 2_567
P2 S21 Na 97.56(4) . 1_655
Lu1 S21 Na 106.61(4) 1_545 1_655
Lu1 S21 Na 142.03(4) 2_567 1_655
P2 S22 Lu1 86.79(2) 2_567 .
P2 S22 Na 109.69(4) 2_567 1_655
Lu1 S22 Na 103.24(4) . 1_655
P2 S22 Na 83.51(4) 2_567 2_567
Lu1 S22 Na 159.34(4) . 2_567
Na S22 Na 97.20(5) 1_655 2_567
P2 S23 Lu1 103.76(3) . .
P2 S23 Na 90.91(4) . .
Lu1 S23 Na 130.01(4) . .
S11 Na S22 150.77(7) . 1_455
S11 Na S23 82.22(4) . .
S22 Na S23 99.09(5) 1_455 .
S11 Na S12 139.41(7) . 1_455
S22 Na S12 69.69(4) 1_455 1_455
S23 Na S12 97.07(5) . 1_455
S11 Na S21 83.93(4) . 1_455
S22 Na S21 80.40(4) 1_455 1_455
S23 Na S21 149.24(6) . 1_455
S12 Na S21 111.17(5) 1_455 1_455
S11 Na S22 70.59(4) . 2_567
S22 Na S22 82.80(5) 1_455 2_567
S23 Na S22 67.80(4) . 2_567
S12 Na S22 146.34(6) 1_455 2_567
S21 Na S22 81.71(4) 1_455 2_567
S11 Na S13 76.65(4) . 1_455
S22 Na S13 117.92(5) 1_455 1_455
S23 Na S13 135.99(6) . 1_455
S12 Na S13 76.27(4) 1_455 1_455
S21 Na S13 65.70(3) 1_455 1_455
S22 Na S13 135.72(5) 2_567 1_455

loop_
_geom_bond_atom_site_label_1
_geom_bond_atom_site_label_2
_geom_bond_distance
_geom_bond_site_symmetry_2
Lu1 S11 2.7176(6) 1_565
Lu1 S12 2.7426(6) .
Lu1 S22 2.7719(6) .
Lu1 S23 2.7859(6) .
Lu1 S13 2.7882(6) 1_565
Lu1 S21 2.8967(6) 1_565
Lu1 S21 2.9790(6) 2_567
P1 S12 2.0035(8) 2_566
P1 S11 2.0220(8) .
P1 S13 2.0261(8) 2_556
P1 P1 2.2086(11) 2_456
S11 Lu1 2.7176(6) 1_545
S11 Na 2.8843(16) .
S12 P1 2.0034(8) 2_566
S12 Na 2.9994(17) 1_655
S13 P1 2.0261(8) 2_556
S13 Lu1 2.7882(6) 1_545
S13 Na 3.3532(18) 1_655
P2 S23 2.0061(8) .
P2 S22 2.0239(8) 2_567
P2 S21 2.0402(8) .
P2 P2 2.2057(11) 2_567
S21 Lu1 2.8967(6) 1_545
S21 Lu1 2.9790(6) 2_567
S21 Na 3.0545(18) 1_655
S22 P2 2.0239(8) 2_567
S22 Na 2.9220(17) 1_655
S22 Na 3.1981(18) 2_567
S23 Na 2.9409(17) .
Na S22 2.9220(17) 1_455
Na S12 2.9995(17) 1_455
Na S21 3.0545(18) 1_455
Na S22 3.1981(18) 2_567
Na S13 3.3532(18) 1_455
